data_2224890
loop_
_publ_author_name
'Jasinski, Jerry P.'
'Hakim Al-arique, Q. N. M.'
'Butcher, Ray J.'
'Yathirajan, H. S.'
'Narayana, B.'

_publ_section_title
;
 Dibenzo[<i>b</i>,<i>e</i>]thiepin-11(6<i>H</i>)-one
;
_journal_coeditor_code CI2983
_journal_issue 2
_journal_name_full 'Acta Crystallographica Section E'
_journal_page_first o350
_journal_paper_doi 10.1107/S1600536810000796
_journal_volume 66
_journal_year 2010
_chemical_formula_iupac 'C14 H10 O S'
_chemical_formula_moiety 'C14 H10 O S'
_chemical_formula_sum 'C14 H10 O S'
_chemical_formula_weight 226.28
_chemical_name_systematic
;
Dibenzo[<i>b</i>,<i>e</i>]thiepin-11(6<i>H</i>)-one
;
_space_group_IT_number 33
_symmetry_cell_setting orthorhombic
_symmetry_space_group_name_Hall 'P 2c -2n'
_symmetry_space_group_name_H-M 'P n a 21'
_atom_sites_solution_hydrogens geom
_atom_sites_solution_primary direct
_atom_sites_solution_secondary difmap
_cell_angle_alpha 90.00
_cell_angle_beta 90.00
_cell_angle_gamma 90.00
_cell_formula_units_Z 4
_cell_length_a 14.6208(11)
_cell_length_b 4.3503(3)
_cell_length_c 16.9023(13)
_cell_measurement_reflns_used 1716
_cell_measurement_temperature 110(2)
_cell_measurement_theta_max 73.5746
_cell_measurement_theta_min 3.9861
_cell_volume 1075.07(14)
_computing_cell_refinement '<i>CrysAlis Pro</i> (Oxford Diffraction, 2007)'
_computing_data_collection '<i>CrysAlis Pro</i> (Oxford Diffraction, 2007)'
_computing_data_reduction '<i>CrysAlis Pro</i> (Oxford Diffraction, 2007)'
_computing_molecular_graphics '<i>SHELXTL</i> (Sheldrick, 2008)'
_computing_publication_material
;
<i>SHELXTL</i> (Sheldrick, 2008) and <i>WebMOPro</i> (Schmidt & Polik,
2007)
;
_computing_structure_refinement '<i>SHELXL97</i> (Sheldrick, 2008)'
_computing_structure_solution '<i>SHELXS97</i> (Sheldrick, 2008)'
_diffrn_ambient_temperature 110(2)
_diffrn_detector_area_resol_mean 10.5081
_diffrn_measured_fraction_theta_full 0.960
_diffrn_measured_fraction_theta_max 0.960
_diffrn_measurement_device_type 'Oxford Diffraction Gemini R CCD'
_diffrn_measurement_method '\f and \w scans'
_diffrn_radiation_monochromator graphite
_diffrn_radiation_source 'fine-focus sealed tube'
_diffrn_radiation_type MoK\a
_diffrn_radiation_wavelength 0.71073
_diffrn_reflns_av_R_equivalents 0.0220
_diffrn_reflns_av_sigmaI/netI 0.0207
_diffrn_reflns_limit_h_max 17
_diffrn_reflns_limit_h_min -11
_diffrn_reflns_limit_k_max 5
_diffrn_reflns_limit_k_min -4
_diffrn_reflns_limit_l_max 20
_diffrn_reflns_limit_l_min -8
_diffrn_reflns_number 2124
_diffrn_reflns_theta_full 26.24
_diffrn_reflns_theta_max 26.24
_diffrn_reflns_theta_min 3.69
_diffrn_standards_number 0
_exptl_absorpt_coefficient_mu 0.272
_exptl_absorpt_correction_T_max 1.00000
_exptl_absorpt_correction_T_min 0.76938
_exptl_absorpt_correction_type multi-scan
_exptl_absorpt_process_details
;
(CrysAlis RED; Oxford Diffraction, 2007)
;
_exptl_crystal_colour colorless
_exptl_crystal_density_diffrn 1.398
_exptl_crystal_density_method 'not measured'
_exptl_crystal_description plate
_exptl_crystal_F_000 472
_exptl_crystal_size_max 0.47
_exptl_crystal_size_mid 0.42
_exptl_crystal_size_min 0.12
_refine_diff_density_max 0.423
_refine_diff_density_min -0.346
_refine_ls_abs_structure_details 'Flack (1983), 242 Friedel pairs'
_refine_ls_abs_structure_Flack -0.57(13)
_refine_ls_extinction_method none
_refine_ls_goodness_of_fit_ref 1.057
_refine_ls_hydrogen_treatment constr
_refine_ls_matrix_type full
_refine_ls_number_parameters 145
_refine_ls_number_reflns 1322
_refine_ls_number_restraints 1
_refine_ls_restrained_S_all 1.057
_refine_ls_R_factor_all 0.0400
_refine_ls_R_factor_gt 0.0391
_refine_ls_shift/su_max 0.001
_refine_ls_shift/su_mean 0.000
_refine_ls_structure_factor_coef Fsqd
_refine_ls_weighting_details 'calc w=1/[\s^2^(Fo^2^)+(0.0678P)^2^+0.7978P] where P=(Fo^2^+2Fc^2^)/3'
_refine_ls_weighting_scheme calc
_refine_ls_wR_factor_gt 0.1033
_refine_ls_wR_factor_ref 0.1039
_reflns_number_gt 1291
_reflns_number_total 1322
_reflns_threshold_expression I>2\s(I)
_cod_data_source_file ci2983.cif
_cod_data_source_block I
_cod_database_code 2224890
_cod_database_fobs_code 2224890

loop_
_symmetry_equiv_pos_as_xyz
'x, y, z'
'-x, -y, z+1/2'
'x+1/2, -y+1/2, z'
'-x+1/2, y+1/2, z+1/2'

loop_
_atom_site_type_symbol
_atom_site_label
_atom_site_fract_x
_atom_site_fract_y
_atom_site_fract_z
_atom_site_U_iso_or_equiv
_atom_site_adp_type
_atom_site_calc_flag
_atom_site_refinement_flags
_atom_site_occupancy
_atom_site_disorder_assembly
_atom_site_disorder_group
S S 0.52142(4) -0.06772(16) 0.24929(6) 0.0178(2) Uani d . 1 . .
O O 0.78147(17) -0.0883(7) 0.09651(19) 0.0321(7) Uani d . 1 . .
C C1 0.7100(2) 0.0006(8) 0.1263(2) 0.0200(7) Uani d . 1 . .
C C2 0.7074(2) 0.0905(7) 0.2121(2) 0.0180(7) Uani d . 1 . .
C C3 0.7902(2) 0.2143(7) 0.2405(2) 0.0227(7) Uani d . 1 . .
H H3A 0.8423 0.2129 0.2070 0.027 Uiso calc R 1 . .
C C4 0.7980(2) 0.3374(9) 0.3154(2) 0.0256(8) Uani d . 1 . .
H H4A 0.8543 0.4237 0.3326 0.031 Uiso calc R 1 . .
C C5 0.7227(2) 0.3339(9) 0.3654(2) 0.0244(7) Uani d . 1 . .
H H5A 0.7276 0.4167 0.4173 0.029 Uiso calc R 1 . .
C C6 0.6408(2) 0.2104(7) 0.3401(2) 0.0192(7) Uani d . 1 . .
H H6A 0.5897 0.2100 0.3748 0.023 Uiso calc R 1 . .
C C7 0.6316(2) 0.0853(6) 0.26388(19) 0.0161(7) Uani d . 1 . .
C C8 0.5289(2) -0.2607(8) 0.1555(2) 0.0207(7) Uani d . 1 . .
H H8A 0.5805 -0.4078 0.1569 0.025 Uiso calc R 1 . .
H H8B 0.4720 -0.3796 0.1466 0.025 Uiso calc R 1 . .
C C9 0.5423(2) -0.0449(7) 0.0884(2) 0.0170(7) Uani d . 1 . .
C C10 0.4704(2) 0.0389(8) 0.0388(2) 0.0209(7) Uani d . 1 . .
H H10A 0.4110 -0.0416 0.0480 0.025 Uiso calc R 1 . .
C C11 0.4848(3) 0.2376(9) -0.0235(2) 0.0266(8) Uani d . 1 . .
H H11A 0.4350 0.2961 -0.0563 0.032 Uiso calc R 1 . .
C C12 0.5718(3) 0.3529(8) -0.0386(2) 0.0261(8) Uani d . 1 . .
H H12A 0.5814 0.4879 -0.0820 0.031 Uiso calc R 1 . .
C C13 0.6447(2) 0.2706(8) 0.0099(2) 0.0222(7) Uani d . 1 . .
H H13A 0.7043 0.3476 -0.0006 0.027 Uiso calc R 1 . .
C C14 0.6299(2) 0.0741(7) 0.0741(2) 0.0187(7) Uani d . 1 . .

loop_
_atom_site_aniso_label
_atom_site_aniso_U_11
_atom_site_aniso_U_22
_atom_site_aniso_U_33
_atom_site_aniso_U_12
_atom_site_aniso_U_13
_atom_site_aniso_U_23
S 0.0114(3) 0.0242(4) 0.0177(4) -0.0023(3) 0.0028(3) -0.0015(4)
O 0.0181(12) 0.0470(16) 0.0312(15) 0.0089(11) 0.0049(11) -0.0110(13)
C1 0.0157(14) 0.0217(14) 0.0226(19) 0.0006(13) 0.0051(14) -0.0056(14)
C2 0.0163(15) 0.0174(14) 0.0203(17) 0.0046(11) 0.0009(13) 0.0016(13)
C3 0.0113(12) 0.0297(15) 0.027(2) 0.0020(12) 0.0013(15) 0.0002(17)
C4 0.0167(15) 0.0290(18) 0.031(2) -0.0024(14) -0.0047(15) -0.0004(16)
C5 0.0257(17) 0.0275(16) 0.0201(17) -0.0011(15) -0.0046(15) -0.0026(15)
C6 0.0176(14) 0.0205(15) 0.0196(15) -0.0019(13) 0.0039(13) 0.0006(14)
C7 0.0142(13) 0.0141(13) 0.020(2) 0.0016(11) -0.0002(12) 0.0000(11)
C8 0.0200(14) 0.0193(16) 0.0228(19) -0.0038(12) -0.0014(13) -0.0017(14)
C9 0.0205(14) 0.0153(15) 0.0153(17) -0.0009(12) -0.0005(13) -0.0048(12)
C10 0.0189(15) 0.0202(16) 0.0235(19) -0.0007(13) -0.0016(13) -0.0050(14)
C11 0.0299(18) 0.0252(17) 0.0247(19) 0.0018(14) -0.0070(15) -0.0023(16)
C12 0.0348(18) 0.0255(17) 0.0179(16) -0.0010(16) 0.0040(15) 0.0020(14)
C13 0.0258(16) 0.0216(16) 0.0191(16) -0.0033(13) 0.0075(14) -0.0040(14)
C14 0.0179(15) 0.0170(14) 0.0211(17) 0.0020(12) 0.0048(14) -0.0043(13)

loop_
_atom_type_symbol
_atom_type_description
_atom_type_scat_dispersion_real
_atom_type_scat_dispersion_imag
_atom_type_scat_source
C C 0.0033 0.0016 'International Tables Vol C Tables 4.2.6.8 and 6.1.1.4'
H H 0.0000 0.0000 'International Tables Vol C Tables 4.2.6.8 and 6.1.1.4'
O O 0.0106 0.0060 'International Tables Vol C Tables 4.2.6.8 and 6.1.1.4'
S S 0.1246 0.1234 'International Tables Vol C Tables 4.2.6.8 and 6.1.1.4'

loop_
_geom_angle_atom_site_label_1
_geom_angle_atom_site_label_2
_geom_angle_atom_site_label_3
_geom_angle_site_symmetry_1
_geom_angle_site_symmetry_3
_geom_angle
_geom_angle_publ_flag
C7 S C8 . . 104.17(15) ?
O C1 C14 . . 119.5(3) ?
O C1 C2 . . 120.1(3) ?
C14 C1 C2 . . 119.5(3) ?
C3 C2 C7 . . 118.0(3) ?
C3 C2 C1 . . 114.0(3) ?
C7 C2 C1 . . 127.8(3) ?
C4 C3 C2 . . 122.2(3) ?
C4 C3 H3A . . 118.9 ?
C2 C3 H3A . . 118.9 ?
C3 C4 C5 . . 119.3(3) ?
C3 C4 H4A . . 120.4 ?
C5 C4 H4A . . 120.4 ?
C6 C5 C4 . . 120.2(3) ?
C6 C5 H5A . . 119.9 ?
C4 C5 H5A . . 119.9 ?
C5 C6 C7 . . 121.3(3) ?
C5 C6 H6A . . 119.4 ?
C7 C6 H6A . . 119.4 ?
C6 C7 C2 . . 119.1(3) ?
C6 C7 S . . 111.3(2) ?
C2 C7 S . . 129.6(3) ?
C9 C8 S . . 112.7(2) ?
C9 C8 H8A . . 109.1 ?
S C8 H8A . . 109.1 ?
C9 C8 H8B . . 109.1 ?
S C8 H8B . . 109.1 ?
H8A C8 H8B . . 107.8 ?
C10 C9 C14 . . 119.2(3) ?
C10 C9 C8 . . 121.6(3) ?
C14 C9 C8 . . 119.1(3) ?
C11 C10 C9 . . 120.5(3) ?
C11 C10 H10A . . 119.7 ?
C9 C10 H10A . . 119.7 ?
C10 C11 C12 . . 120.4(4) ?
C10 C11 H11A . . 119.8 ?
C12 C11 H11A . . 119.8 ?
C11 C12 C13 . . 120.0(3) ?
C11 C12 H12A . . 120.0 ?
C13 C12 H12A . . 120.0 ?
C12 C13 C14 . . 119.7(3) ?
C12 C13 H13A . . 120.1 ?
C14 C13 H13A . . 120.1 ?
C13 C14 C9 . . 120.1(3) ?
C13 C14 C1 . . 117.8(3) ?
C9 C14 C1 . . 122.2(3) ?

loop_
_geom_bond_atom_site_label_1
_geom_bond_atom_site_label_2
_geom_bond_site_symmetry_2
_geom_bond_distance
_geom_bond_publ_flag
S C7 . 1.760(3) ?
S C8 . 1.798(4) ?
O C1 . 1.223(4) ?
C1 C14 . 1.500(5) ?
C1 C2 . 1.503(5) ?
C2 C3 . 1.409(4) ?
C2 C7 . 1.413(4) ?
C3 C4 . 1.379(5) ?
C3 H3A . 0.95 ?
C4 C5 . 1.388(5) ?
C4 H4A . 0.95 ?
C5 C6 . 1.381(5) ?
C5 H5A . 0.95 ?
C6 C7 . 1.404(4) ?
C6 H6A . 0.95 ?
C8 C9 . 1.485(5) ?
C8 H8A . 0.99 ?
C8 H8B . 0.99 ?
C9 C10 . 1.394(5) ?
C9 C14 . 1.402(5) ?
C10 C11 . 1.378(6) ?
C10 H10A . 0.95 ?
C11 C12 . 1.391(5) ?
C11 H11A . 0.95 ?
C12 C13 . 1.392(5) ?
C12 H12A . 0.95 ?
C13 C14 . 1.398(5) ?
C13 H13A . 0.95 ?

loop_
_geom_torsion_atom_site_label_1
_geom_torsion_atom_site_label_2
_geom_torsion_atom_site_label_3
_geom_torsion_atom_site_label_4
_geom_torsion_site_symmetry_1
_geom_torsion_site_symmetry_2
_geom_torsion_site_symmetry_3
_geom_torsion_site_symmetry_4
_geom_torsion
_geom_torsion_publ_flag
O C1 C2 C3 . . . . 31.1(4) ?
C14 C1 C2 C3 . . . . -137.8(3) ?
O C1 C2 C7 . . . . -153.8(3) ?
C14 C1 C2 C7 . . . . 37.3(5) ?
C7 C2 C3 C4 . . . . -2.1(5) ?
C1 C2 C3 C4 . . . . 173.4(3) ?
C2 C3 C4 C5 . . . . 1.5(5) ?
C3 C4 C5 C6 . . . . -0.5(5) ?
C4 C5 C6 C7 . . . . 0.2(5) ?
C5 C6 C7 C2 . . . . -0.9(5) ?
C5 C6 C7 S . . . . 177.7(3) ?
C3 C2 C7 C6 . . . . 1.8(4) ?
C1 C2 C7 C6 . . . . -173.1(3) ?
C3 C2 C7 S . . . . -176.6(2) ?
C1 C2 C7 S . . . . 8.5(5) ?
C8 S C7 C6 . . . . -172.2(2) ?
C8 S C7 C2 . . . . 6.3(3) ?
C7 S C8 C9 . . . . -67.1(3) ?
S C8 C9 C10 . . . . -101.8(3) ?
S C8 C9 C14 . . . . 79.1(3) ?
C14 C9 C10 C11 . . . . -0.3(5) ?
C8 C9 C10 C11 . . . . -179.4(3) ?
C9 C10 C11 C12 . . . . 1.2(5) ?
C10 C11 C12 C13 . . . . -0.7(6) ?
C11 C12 C13 C14 . . . . -0.6(5) ?
C12 C13 C14 C9 . . . . 1.4(5) ?
C12 C13 C14 C1 . . . . -177.9(3) ?
C10 C9 C14 C13 . . . . -1.0(5) ?
C8 C9 C14 C13 . . . . 178.1(3) ?
C10 C9 C14 C1 . . . . 178.4(3) ?
C8 C9 C14 C1 . . . . -2.5(5) ?
O C1 C14 C13 . . . . -50.7(4) ?
C2 C1 C14 C13 . . . . 118.2(4) ?
O C1 C14 C9 . . . . 129.9(4) ?
C2 C1 C14 C9 . . . . -61.1(4) ?

loop_
_cod_related_entry_id
_cod_related_entry_database
_cod_related_entry_code
1 ChemSpider 66383
